data_7105397
loop_
_publ_author_name
'P\"ohlker, Christopher'
'Schellenberg, Inga'
'P\"ottgen, Rainer'
'Dehnen, Stefanie'

_publ_section_title
;
 Synthesis and reactivity of ferrocenyl functionalized Sn/S cages
;
_journal_issue 15
_journal_name_full 'Chemical Communications'
_journal_page_first 2605
_journal_paper_doi 10.1039/b923871a
_journal_volume 46
_journal_year 2010
_chemical_formula_moiety 'C108 H128 Fe8 Na2 Ni3 O7 S16 Sn8, 2(C4 H8 O)'
_chemical_formula_sum 'C116 H144 Fe8 Na2 Ni3 O9 S16 Sn8'
_chemical_formula_weight 3813.70
_space_group_IT_number 2
_symmetry_cell_setting triclinic
_symmetry_space_group_name_Hall '-P 1'
_symmetry_space_group_name_H-M 'P -1'
_atom_sites_solution_hydrogens geom
_atom_sites_solution_primary direct
_atom_sites_solution_secondary difmap
_audit_creation_method SHELXL-97
_cell_angle_alpha 72.39(3)
_cell_angle_beta 79.23(3)
_cell_angle_gamma 77.20(3)
_cell_formula_units_Z 1
_cell_length_a 11.989(3)
_cell_length_b 15.435(3)
_cell_length_c 20.444(4)
_cell_measurement_reflns_used 8222
_cell_measurement_temperature 100(2)
_cell_measurement_theta_max 54.45
_cell_measurement_theta_min 5.99
_cell_volume 3486.9(15)
_computing_cell_refinement 'XAREA 1.38 (Stoe 2006)'
_computing_data_collection 'XAREA 1.38 (Stoe 2006)'
_computing_data_reduction 'XAREA 1.38 (Stoe 2006)'
_computing_molecular_graphics 'DIAMOND 3.0 (Brandenburg & Putz, 2005) SHELXTL-NT V5.1, Bruker AXS 1999'
_computing_structure_refinement 'SHELXL-97 (Sheldrick, 1997)'
_computing_structure_solution 'SHELXS-97 (Sheldrick, 1990)'
_diffrn_ambient_temperature 100(2)
_diffrn_measured_fraction_theta_full 0.983
_diffrn_measured_fraction_theta_max 0.983
_diffrn_measurement_device_type IPDS2
_diffrn_measurement_method \w
_diffrn_radiation_monochromator graphite
_diffrn_radiation_source 'fine-focus sealed tube'
_diffrn_radiation_type MoK\a
_diffrn_radiation_wavelength 0.71073
_diffrn_reflns_av_R_equivalents 0.0582
_diffrn_reflns_av_sigmaI/netI 0.0508
_diffrn_reflns_limit_h_max 15
_diffrn_reflns_limit_h_min -15
_diffrn_reflns_limit_k_max 19
_diffrn_reflns_limit_k_min -19
_diffrn_reflns_limit_l_max 24
_diffrn_reflns_limit_l_min -25
_diffrn_reflns_number 32920
_diffrn_reflns_theta_full 26.74
_diffrn_reflns_theta_max 26.74
_diffrn_reflns_theta_min 4.73
_exptl_absorpt_coefficient_mu 2.896
_exptl_absorpt_correction_T_max 0.470
_exptl_absorpt_correction_T_min 0.348
_exptl_absorpt_correction_type psi-scan
_exptl_absorpt_process_details 'XPREP in SHELXTL (Bruker, 1997)'
_exptl_crystal_colour black
_exptl_crystal_density_diffrn 1.816
_exptl_crystal_density_method 'not measured'
_exptl_crystal_description needles
_exptl_crystal_F_000 1882
_exptl_crystal_size_max 0.45
_exptl_crystal_size_mid 0.18
_exptl_crystal_size_min 0.12
_refine_diff_density_max 1.96
_refine_diff_density_min -1.09
_refine_diff_density_rms 0.15
_refine_ls_extinction_method none
_refine_ls_goodness_of_fit_ref 1.024
_refine_ls_hydrogen_treatment constr
_refine_ls_matrix_type full
_refine_ls_number_parameters 719
_refine_ls_number_reflns 14586
_refine_ls_number_restraints 1075
_refine_ls_restrained_S_all 1.024
_refine_ls_R_factor_all 0.0558
_refine_ls_R_factor_gt 0.0453
_refine_ls_shift/su_max 0.003
_refine_ls_shift/su_mean 0.000
_refine_ls_structure_factor_coef Fsqd
_refine_ls_weighting_details 'calc w=1/[\s^2^(Fo^2^)+(0.0863P)^2^] where P=(Fo^2^+2Fc^2^)/3'
_refine_ls_weighting_scheme calc
_refine_ls_wR_factor_gt 0.1230
_refine_ls_wR_factor_ref 0.1275
_reflns_number_gt 11929
_reflns_number_total 14586
_reflns_threshold_expression >2sigma(I)
_cod_data_source_file b923871a.txt
_cod_data_source_block 4abs
_cod_original_cell_volume 3486.9(13)
_cod_database_code 7105397

loop_
_symmetry_equiv_pos_as_xyz
'x, y, z'
'-x, -y, -z'

loop_
_atom_site_label
_atom_site_type_symbol
_atom_site_fract_x
_atom_site_fract_y
_atom_site_fract_z
_atom_site_U_iso_or_equiv
_atom_site_adp_type
_atom_site_occupancy
_atom_site_symmetry_multiplicity
_atom_site_calc_flag
_atom_site_refinement_flags
_atom_site_disorder_assembly
_atom_site_disorder_group
Fe1 Fe 0.94230(6) -0.00845(4) 0.64542(4) 0.02838(15) Uani 1 1 d U . .
Fe2 Fe 0.47780(7) 0.84074(5) 0.61038(4) 0.03450(17) Uani 1 1 d U . .
Fe3 Fe 1.03016(7) 0.15890(5) 0.89185(4) 0.03544(17) Uani 1 1 d U . .
Fe4 Fe 0.76348(7) 0.60283(6) 0.89913(4) 0.03955(18) Uani 1 1 d U . .
Ni1 Ni 0.78596(5) 0.45488(4) 0.59212(3) 0.02659(13) Uani 1 1 d U . .
Ni2 Ni 1.0000 0.5000 0.5000 0.02921(19) Uani 1 2 d SU . .
Sn1 Sn 0.76408(3) 0.70221(2) 0.562878(17) 0.03022(9) Uani 1 1 d U . .
Sn2 Sn 0.77442(3) 0.55341(2) 0.735002(17) 0.02918(9) Uani 1 1 d U . .
Sn3 Sn 0.90247(3) 0.29931(2) 0.739907(16) 0.02699(9) Uani 1 1 d U . .
Sn4 Sn 0.98075(3) 0.23433(2) 0.581516(17) 0.02897(9) Uani 1 1 d U . .
S1 S 1.14083(15) 0.17144(9) 0.50926(8) 0.0487(4) Uani 1 1 d U . .
S2 S 0.84891(11) 0.68834(8) 0.66530(7) 0.0352(3) Uani 1 1 d U . .
S3 S 0.92996(13) 0.43040(9) 0.77125(8) 0.0403(3) Uani 1 1 d U . .
S4 S 1.07364(11) 0.24114(9) 0.67357(7) 0.0351(3) Uani 1 1 d U . .
S5 S 0.82097(12) 0.57705(8) 0.50703(6) 0.0310(2) Uani 1 1 d U . .
S6 S 0.66345(10) 0.53961(8) 0.65515(6) 0.0279(2) Uani 1 1 d U . .
S7 S 0.75587(10) 0.32266(8) 0.67050(6) 0.0277(2) Uani 1 1 d U . .
S8 S 0.89950(12) 0.38848(8) 0.51590(6) 0.0310(3) Uani 1 1 d U . .
Na1 Na 0.5093(2) 0.41022(16) 0.70584(14) 0.0482(6) Uani 1 1 d U C .
C1 C 0.5905(5) 0.7678(4) 0.5505(3) 0.0359(10) Uani 1 1 d U . .
C2 C 0.4877(5) 0.7294(4) 0.5739(3) 0.0437(13) Uani 1 1 d U . .
H2 H 0.4833 0.6678 0.6007 0.052 Uiso 1 1 calc R . .
C3 C 0.3926(6) 0.7990(4) 0.5505(4) 0.0519(15) Uani 1 1 d U . .
H3 H 0.3140 0.7920 0.5594 0.062 Uiso 1 1 calc R . .
C4 C 0.4356(6) 0.8798(4) 0.5118(3) 0.0493(14) Uani 1 1 d U . .
H4 H 0.3910 0.9366 0.4896 0.059 Uiso 1 1 calc R . .
C5 C 0.5579(6) 0.8618(4) 0.5117(3) 0.0434(12) Uani 1 1 d U . .
H5 H 0.6086 0.9046 0.4899 0.052 Uiso 1 1 calc R . .
C6 C 0.5606(5) 0.8444(5) 0.6878(3) 0.0463(13) Uani 1 1 d U . .
H6 H 0.6396 0.8206 0.6930 0.056 Uiso 1 1 calc R . .
C7 C 0.4672(6) 0.7954(5) 0.7151(3) 0.0504(13) Uani 1 1 d U . .
H7 H 0.4730 0.7329 0.7421 0.060 Uiso 1 1 calc R . .
C8 C 0.3644(5) 0.8552(5) 0.6953(3) 0.0504(13) Uani 1 1 d U . .
H8 H 0.2893 0.8400 0.7064 0.060 Uiso 1 1 calc R . .
C9 C 0.3933(5) 0.9428(4) 0.6557(3) 0.0424(11) Uani 1 1 d U . .
H9 H 0.3408 0.9963 0.6360 0.051 Uiso 1 1 calc R . .
C10 C 0.5140(5) 0.9356(4) 0.6512(3) 0.0449(12) Uani 1 1 d U . .
H10 H 0.5567 0.9835 0.6276 0.054 Uiso 1 1 calc R . .
C11 C 0.6833(5) 0.5741(5) 0.8305(3) 0.0492(13) Uani 1 1 d U . .
C12 C 0.6820(9) 0.5038(7) 0.8954(4) 0.082(2) Uani 1 1 d U . .
H12 H 0.7136 0.4402 0.9014 0.098 Uiso 1 1 calc R . .
C13 C 0.6267(11) 0.5442(10) 0.9483(5) 0.099(3) Uani 1 1 d U . .
H13 H 0.6180 0.5131 0.9963 0.119 Uiso 1 1 calc R . .
C14 C 0.5885(7) 0.6330(10) 0.9207(5) 0.092(3) Uani 1 1 d U . .
H14 H 0.5439 0.6749 0.9453 0.110 Uiso 1 1 calc R . .
C15 C 0.6261(7) 0.6559(7) 0.8462(4) 0.078(2) Uani 1 1 d U . .
H15 H 0.6139 0.7154 0.8144 0.094 Uiso 1 1 calc R . .
C16 C 0.9252(7) 0.6232(8) 0.8512(5) 0.083(2) Uani 1 1 d U . .
H16 H 0.9566 0.6203 0.8055 0.100 Uiso 1 1 calc R . .
C17 C 0.9318(8) 0.5512(9) 0.9091(6) 0.101(3) Uani 1 1 d U . .
H17 H 0.9707 0.4901 0.9104 0.122 Uiso 1 1 calc R . .
C18 C 0.8697(9) 0.5818(9) 0.9698(5) 0.094(3) Uani 1 1 d U . .
H18 H 0.8567 0.5453 1.0163 0.113 Uiso 1 1 calc R . .
C19 C 0.8352(8) 0.6750(8) 0.9438(5) 0.084(2) Uani 1 1 d U . .
H19 H 0.7971 0.7159 0.9709 0.101 Uiso 1 1 calc R . .
C20 C 0.8646(9) 0.7023(8) 0.8700(5) 0.090(2) Uani 1 1 d U . .
H20 H 0.8465 0.7624 0.8399 0.109 Uiso 1 1 calc R . .
C21 C 0.8948(4) 0.1951(3) 0.8342(3) 0.0323(10) Uani 1 1 d U . .
C22 C 0.9486(5) 0.1008(3) 0.8413(3) 0.0367(11) Uani 1 1 d U . .
H22 H 0.9840 0.0743 0.8046 0.044 Uiso 1 1 calc R . .
C23 C 0.9397(5) 0.0536(4) 0.9133(3) 0.0431(12) Uani 1 1 d U . .
H23 H 0.9673 -0.0102 0.9326 0.052 Uiso 1 1 calc R . .
C24 C 0.8834(5) 0.1169(4) 0.9509(3) 0.0442(12) Uani 1 1 d U . .
H24 H 0.8667 0.1037 0.9998 0.053 Uiso 1 1 calc R . .
C25 C 0.8558(5) 0.2046(4) 0.9027(3) 0.0379(10) Uani 1 1 d U . .
H25 H 0.8178 0.2601 0.9140 0.045 Uiso 1 1 calc R . .
C26 C 1.1493(5) 0.2415(4) 0.8425(3) 0.0449(13) Uani 1 1 d U . .
H26 H 1.1446 0.2871 0.7993 0.054 Uiso 1 1 calc R . .
C27 C 1.2018(5) 0.1467(5) 0.8516(4) 0.0518(13) Uani 1 1 d U . .
H27 H 1.2385 0.1174 0.8166 0.062 Uiso 1 1 calc R . .
C28 C 1.1876(6) 0.1050(5) 0.9254(4) 0.0577(16) Uani 1 1 d U . .
H28 H 1.2141 0.0419 0.9475 0.069 Uiso 1 1 calc R . .
C29 C 1.1286(7) 0.1715(5) 0.9595(4) 0.0588(16) Uani 1 1 d U . .
H29 H 1.1081 0.1616 1.0081 0.071 Uiso 1 1 calc R . .
C30 C 1.1055(6) 0.2562(5) 0.9079(3) 0.0502(13) Uani 1 1 d U . .
H30 H 1.0669 0.3134 0.9161 0.060 Uiso 1 1 calc R . .
C31 C 0.8807(4) 0.1287(3) 0.6033(3) 0.0312(10) Uani 1 1 d U . .
C32 C 0.8819(5) 0.0765(3) 0.5564(3) 0.0373(11) Uani 1 1 d U . .
H32 H 0.9229 0.0852 0.5110 0.045 Uiso 1 1 calc R . .
C33 C 0.8101(5) 0.0083(4) 0.5899(3) 0.0440(13) Uani 1 1 d U . .
H33 H 0.7941 -0.0355 0.5704 0.053 Uiso 1 1 calc R . .
C34 C 0.7672(5) 0.0179(4) 0.6573(4) 0.0431(12) Uani 1 1 d U . .
H34 H 0.7187 -0.0192 0.6911 0.052 Uiso 1 1 calc R . .
C35 C 0.8092(4) 0.0923(3) 0.6654(3) 0.0358(10) Uani 1 1 d U . .
H35 H 0.7927 0.1143 0.7055 0.043 Uiso 1 1 calc R . .
C36 C 1.0944(5) -0.0228(4) 0.6813(3) 0.0405(11) Uani 1 1 d U . .
H36 H 1.1269 0.0262 0.6847 0.049 Uiso 1 1 calc R . .
C37 C 1.1121(5) -0.0588(4) 0.6226(3) 0.0385(11) Uani 1 1 d U . .
H37 H 1.1592 -0.0379 0.5803 0.046 Uiso 1 1 calc R . .
C38 C 1.0478(5) -0.1304(3) 0.6383(3) 0.0382(11) Uani 1 1 d U . .
H38 H 1.0443 -0.1662 0.6085 0.046 Uiso 1 1 calc R . .
C39 C 0.9903(6) -0.1393(4) 0.7052(3) 0.0431(12) Uani 1 1 d U . .
H39 H 0.9400 -0.1820 0.7285 0.052 Uiso 1 1 calc R . .
C40 C 1.0194(6) -0.0736(4) 0.7332(3) 0.0430(12) Uani 1 1 d U . .
H40 H 0.9932 -0.0658 0.7782 0.052 Uiso 1 1 calc R . .
C41 C 0.3929(7) 0.3408(7) 0.8668(5) 0.088(3) Uani 1 1 d DU C .
H41A H 0.3409 0.3311 0.8384 0.106 Uiso 1 1 calc R . .
H41B H 0.3524 0.3902 0.8888 0.106 Uiso 1 1 calc R . .
C42 C 0.4286(7) 0.2550(7) 0.9195(4) 0.084(3) Uani 1 1 d DU . .
H42A H 0.4337 0.2002 0.9028 0.100 Uiso 1 1 calc R A 1
H42B H 0.3747 0.2497 0.9630 0.100 Uiso 1 1 calc R A 1
C43 C 0.5919(7) 0.3099(7) 0.8593(5) 0.092(3) Uani 1 1 d DU . .
H43A H 0.6475 0.3488 0.8592 0.110 Uiso 1 1 calc R B 1
H43B H 0.6321 0.2625 0.8353 0.110 Uiso 1 1 calc R B 1
C44A C 0.5482(10) 0.2660(10) 0.9296(6) 0.066(4) Uiso 0.65(3) 1 d PDU C 1
H44A H 0.5423 0.3057 0.9605 0.079 Uiso 0.65(3) 1 calc PR C 1
H44B H 0.5967 0.2055 0.9480 0.079 Uiso 0.65(3) 1 calc PR C 1
C44B C 0.5564(12) 0.2252(12) 0.9066(13) 0.067(7) Uiso 0.35(3) 1 d PDU C 2
H44C H 0.5919 0.2064 0.9499 0.080 Uiso 0.35(3) 1 calc PR C 2
H44D H 0.5764 0.1738 0.8846 0.080 Uiso 0.35(3) 1 calc PR C 2
C45 C 0.3556(7) 0.2812(6) 0.6646(5) 0.072(2) Uani 1 1 d DU . .
H45A H 0.3425 0.3387 0.6267 0.086 Uiso 1 1 calc R D 1
H45B H 0.2812 0.2727 0.6941 0.086 Uiso 1 1 calc R D 1
C46A C 0.4004(15) 0.2035(12) 0.6363(11) 0.055(5) Uiso 0.39(3) 1 d PDU E 1
H46A H 0.4280 0.2237 0.5863 0.065 Uiso 0.39(3) 1 calc PR E 1
H46B H 0.3418 0.1641 0.6437 0.065 Uiso 0.39(3) 1 calc PR E 1
C47A C 0.4958(17) 0.1554(14) 0.6764(10) 0.063(6) Uiso 0.39(3) 1 d PDU E 1
H47C H 0.5700 0.1590 0.6457 0.075 Uiso 0.39(3) 1 calc PR E 1
H47D H 0.4894 0.0894 0.6964 0.075 Uiso 0.39(3) 1 calc PR E 1
C46B C 0.3758(14) 0.1784(8) 0.6658(10) 0.074(4) Uiso 0.61(3) 1 d PDU E 2
H46C H 0.3027 0.1544 0.6827 0.089 Uiso 0.61(3) 1 calc PR E 2
H46D H 0.4025 0.1719 0.6184 0.089 Uiso 0.61(3) 1 calc PR E 2
C47B C 0.4637(12) 0.1249(9) 0.7119(9) 0.068(4) Uiso 0.61(3) 1 d PDU E 2
H47A H 0.4313 0.0785 0.7518 0.082 Uiso 0.61(3) 1 calc PR E 2
H47B H 0.5315 0.0938 0.6866 0.082 Uiso 0.61(3) 1 calc PR E 2
C48 C 0.4931(7) 0.1990(5) 0.7340(5) 0.072(2) Uani 1 1 d DU . .
H48A H 0.4483 0.1685 0.7775 0.086 Uiso 1 1 calc R E 1
H48B H 0.5717 0.1984 0.7429 0.086 Uiso 1 1 calc R E 1
C49 C 0.2237(7) 0.5082(6) 0.7038(7) 0.092(3) Uani 1 1 d DU . .
H49A H 0.1765 0.4750 0.7450 0.111 Uiso 1 1 calc R . .
H49B H 0.2302 0.4791 0.6659 0.111 Uiso 1 1 calc R . .
C50 C 0.1723(9) 0.6092(6) 0.6819(7) 0.111(4) Uani 1 1 d DU . .
H50A H 0.1971 0.6369 0.6323 0.134 Uiso 1 1 calc R . .
H50B H 0.0869 0.6188 0.6902 0.134 Uiso 1 1 calc R . .
C51 C 0.2187(9) 0.6488(7) 0.7266(7) 0.104(3) Uani 1 1 d DU . .
H51A H 0.2391 0.7098 0.7005 0.124 Uiso 1 1 calc R . .
H51B H 0.1613 0.6563 0.7671 0.124 Uiso 1 1 calc R . .
C52 C 0.3217(8) 0.5823(6) 0.7489(6) 0.087(3) Uani 1 1 d DU . .
H52A H 0.3906 0.6123 0.7332 0.104 Uiso 1 1 calc R . .
H52B H 0.3132 0.5595 0.8000 0.104 Uiso 1 1 calc R . .
O1 O 0.4979(4) 0.3648(4) 0.8252(3) 0.0649(13) Uani 1 1 d DU C .
O2 O 0.4381(4) 0.2873(3) 0.7049(3) 0.0645(14) Uani 1 1 d U C .
O3 O 0.3346(4) 0.5079(3) 0.7195(3) 0.0638(13) Uani 1 1 d DU . .
C55A C 0.5114(11) 0.9621(9) 0.9027(7) 0.052(3) Uiso 0.50 1 d PDU . .
H55A H 0.4358 0.9724 0.8861 0.063 Uiso 0.50 1 calc PR . .
H55B H 0.5057 0.9245 0.9516 0.063 Uiso 0.50 1 calc PR . .
C56A C 0.6043(12) 0.9140(13) 0.8588(10) 0.083(5) Uiso 0.50 1 d PDU . .
H56A H 0.5868 0.9303 0.8107 0.099 Uiso 0.50 1 calc PR . .
H56B H 0.6152 0.8461 0.8783 0.099 Uiso 0.50 1 calc PR . .
C57A C 0.7095(11) 0.9515(9) 0.8623(7) 0.053(3) Uiso 0.50 1 d PDU . .
H57A H 0.7666 0.9026 0.8880 0.063 Uiso 0.50 1 calc PR . .
H57B H 0.7470 0.9796 0.8155 0.063 Uiso 0.50 1 calc PR . .
C58A C 0.6593(16) 1.0201(14) 0.8991(11) 0.096(6) Uiso 0.50 1 d PDU . .
H58A H 0.6737 0.9948 0.9480 0.115 Uiso 0.50 1 calc PR . .
H58B H 0.6973 1.0748 0.8786 0.115 Uiso 0.50 1 calc PR . .
C59A C 0.1353(15) 0.7490(9) 0.9099(10) 0.080(5) Uiso 0.50 1 d PDU . .
H59A H 0.1061 0.7283 0.8759 0.096 Uiso 0.50 1 calc PR . .
H59B H 0.0975 0.7209 0.9566 0.096 Uiso 0.50 1 calc PR . .
C60A C 0.2648(16) 0.7171(16) 0.9068(14) 0.105(7) Uiso 0.50 1 d PDU . .
H60A H 0.2867 0.6757 0.9516 0.126 Uiso 0.50 1 calc PR . .
H60B H 0.2958 0.6856 0.8699 0.126 Uiso 0.50 1 calc PR . .
C61A C 0.3034(11) 0.8051(8) 0.8908(7) 0.049(3) Uiso 0.50 1 d PDU . .
H61A H 0.3733 0.8065 0.8562 0.058 Uiso 0.50 1 calc PR . .
H61B H 0.3222 0.8142 0.9331 0.058 Uiso 0.50 1 calc PR . .
C62A C 0.2085(10) 0.8788(9) 0.8628(7) 0.057(3) Uiso 0.50 1 d PDU . .
H62A H 0.2099 0.9367 0.8738 0.069 Uiso 0.50 1 calc PR . .
H62B H 0.2145 0.8910 0.8120 0.069 Uiso 0.50 1 calc PR . .
O5A O 0.5430(14) 1.0469(10) 0.8967(9) 0.115(5) Uiso 0.50 1 d PDU . .
O6A O 0.1081(8) 0.8445(6) 0.8953(5) 0.054(2) Uiso 0.50 1 d PDU . .
O4 O 0.4825(9) 0.4550(7) 0.5831(5) 0.056(2) Uiso 0.50 1 d PU . .
C53A C 0.5348(9) 0.4204(7) 0.5270(5) 0.085(3) Uiso 0.50 1 d PU . 1
H53A H 0.5870 0.3966 0.5632 0.101 Uiso 0.50 1 calc PR . 1
H53B H 0.4954 0.3710 0.5259 0.101 Uiso 0.50 1 calc PR . 1
C54A C 0.3986(14) 0.5310(10) 0.5500(8) 0.051(3) Uiso 0.50 1 d PU F 1
H54A H 0.3257 0.5173 0.5427 0.062 Uiso 0.50 1 calc PR F 1
H54B H 0.3931 0.5922 0.5578 0.062 Uiso 0.50 1 calc PR F 1
C53B C 0.5348(9) 0.4204(7) 0.5270(5) 0.085(3) Uiso 0.50 1 d PU F -1
H53C H 0.5052 0.3700 0.5189 0.101 Uiso 0.50 1 calc PR F -1
H53D H 0.6168 0.4243 0.5096 0.101 Uiso 0.50 1 calc PR F -1
C54B C 0.4446(14) 0.5141(10) 0.5352(8) 0.052(3) Uiso 0.50 1 d PU F -1
H54C H 0.4961 0.5601 0.5139 0.063 Uiso 0.50 1 calc PR F -1
H54D H 0.4311 0.4878 0.4994 0.063 Uiso 0.50 1 calc PR F -1

loop_
_atom_site_aniso_label
_atom_site_aniso_U_11
_atom_site_aniso_U_22
_atom_site_aniso_U_33
_atom_site_aniso_U_23
_atom_site_aniso_U_13
_atom_site_aniso_U_12
Fe1 0.0284(3) 0.0232(3) 0.0340(4) -0.0065(3) -0.0065(3) -0.0053(3)
Fe2 0.0317(4) 0.0334(4) 0.0413(4) -0.0100(3) -0.0105(3) -0.0071(3)
Fe3 0.0354(4) 0.0377(4) 0.0337(4) -0.0008(3) -0.0132(3) -0.0126(3)
Fe4 0.0391(4) 0.0479(4) 0.0367(4) -0.0170(3) -0.0111(3) -0.0052(3)
Ni1 0.0335(3) 0.0227(3) 0.0253(3) -0.0057(2) -0.0061(2) -0.0079(2)
Ni2 0.0394(5) 0.0213(4) 0.0271(4) -0.0066(3) -0.0017(4) -0.0079(3)
Sn1 0.03664(19) 0.02468(16) 0.03045(17) -0.00887(13) -0.00275(13) -0.00709(13)
Sn2 0.03130(18) 0.03008(17) 0.02989(17) -0.01014(13) -0.00800(13) -0.00692(13)
Sn3 0.02947(17) 0.02636(16) 0.02674(16) -0.00556(12) -0.00699(12) -0.00775(13)
Sn4 0.03729(19) 0.02244(15) 0.02827(17) -0.00606(12) -0.00424(13) -0.00868(13)
S1 0.0651(10) 0.0272(6) 0.0493(8) -0.0142(6) 0.0194(7) -0.0163(6)
S2 0.0346(7) 0.0296(6) 0.0466(7) -0.0099(5) -0.0131(5) -0.0105(5)
S3 0.0449(8) 0.0297(6) 0.0541(8) -0.0139(6) -0.0262(6) -0.0026(5)
S4 0.0288(6) 0.0428(7) 0.0376(6) -0.0147(5) -0.0055(5) -0.0081(5)
S5 0.0420(7) 0.0231(5) 0.0282(6) -0.0063(4) -0.0031(5) -0.0086(5)
S6 0.0300(6) 0.0275(5) 0.0292(5) -0.0081(4) -0.0075(4) -0.0073(4)
S7 0.0315(6) 0.0251(5) 0.0288(5) -0.0047(4) -0.0089(5) -0.0089(4)
S8 0.0439(7) 0.0226(5) 0.0276(6) -0.0067(4) -0.0049(5) -0.0083(5)
Na1 0.0351(11) 0.0403(11) 0.0669(15) -0.0070(11) -0.0059(10) -0.0130(9)
C1 0.040(3) 0.031(2) 0.040(3) -0.0128(19) -0.014(2) -0.0001(19)
C2 0.047(3) 0.030(2) 0.062(4) -0.014(2) -0.027(3) -0.005(2)
C3 0.047(3) 0.041(3) 0.080(4) -0.021(3) -0.037(3) -0.001(2)
C4 0.065(4) 0.034(3) 0.051(3) -0.012(2) -0.032(3) 0.008(2)
C5 0.057(3) 0.029(2) 0.039(2) -0.008(2) -0.008(2) 0.002(2)
C6 0.032(3) 0.064(3) 0.052(3) -0.032(3) -0.013(2) 0.003(2)
C7 0.042(3) 0.060(3) 0.043(3) -0.010(3) -0.005(2) -0.002(3)
C8 0.035(3) 0.058(3) 0.049(3) -0.006(3) -0.002(2) -0.006(2)
C9 0.036(3) 0.047(3) 0.048(3) -0.020(2) -0.007(2) -0.003(2)
C10 0.040(3) 0.052(3) 0.054(3) -0.031(2) -0.005(2) -0.010(2)
C11 0.038(3) 0.079(4) 0.046(3) -0.036(3) -0.006(2) -0.013(3)
C12 0.125(6) 0.095(4) 0.048(3) -0.025(3) 0.013(4) -0.079(4)
C13 0.111(6) 0.162(7) 0.058(4) -0.049(4) 0.009(4) -0.083(6)
C14 0.041(3) 0.188(8) 0.074(5) -0.087(5) -0.007(3) -0.003(5)
C15 0.065(4) 0.115(5) 0.066(4) -0.060(4) -0.034(3) 0.032(4)
C16 0.048(4) 0.144(7) 0.085(4) -0.066(5) -0.002(3) -0.033(4)
C17 0.061(4) 0.151(7) 0.102(6) -0.063(5) -0.049(4) 0.032(5)
C18 0.078(5) 0.149(7) 0.076(4) -0.050(5) -0.044(4) -0.006(5)
C19 0.080(5) 0.128(6) 0.081(5) -0.068(5) -0.001(4) -0.046(5)
C20 0.108(6) 0.105(5) 0.089(5) -0.055(4) 0.022(5) -0.068(5)
C21 0.033(2) 0.033(2) 0.031(2) -0.0015(18) -0.0109(18) -0.011(2)
C22 0.040(3) 0.029(2) 0.042(3) -0.0028(19) -0.013(2) -0.011(2)
C23 0.047(3) 0.037(2) 0.046(3) 0.003(2) -0.016(2) -0.019(2)
C24 0.042(3) 0.055(3) 0.033(2) 0.002(2) -0.009(2) -0.018(2)
C25 0.034(2) 0.044(3) 0.034(2) -0.007(2) -0.006(2) -0.007(2)
C26 0.048(3) 0.045(3) 0.042(3) 0.006(2) -0.016(2) -0.024(2)
C27 0.034(2) 0.053(3) 0.065(3) -0.009(3) -0.010(2) -0.009(2)
C28 0.039(3) 0.049(3) 0.075(4) 0.018(3) -0.029(3) -0.016(2)
C29 0.066(4) 0.076(4) 0.043(3) 0.000(3) -0.028(3) -0.035(3)
C30 0.047(3) 0.055(3) 0.058(3) -0.013(3) -0.022(3) -0.020(3)
C31 0.030(2) 0.0232(19) 0.042(3) -0.0061(18) -0.0099(19) -0.0055(17)
C32 0.045(3) 0.026(2) 0.043(3) -0.0077(19) -0.020(2) -0.003(2)
C33 0.039(3) 0.035(3) 0.069(4) -0.021(2) -0.027(3) -0.001(2)
C34 0.029(2) 0.035(3) 0.069(3) -0.016(3) -0.006(2) -0.011(2)
C35 0.030(2) 0.027(2) 0.052(3) -0.015(2) -0.001(2) -0.0059(17)
C36 0.035(3) 0.037(3) 0.053(3) -0.014(2) -0.018(2) 0.001(2)
C37 0.031(2) 0.036(3) 0.046(3) -0.011(2) -0.007(2) 0.0016(19)
C38 0.044(3) 0.027(2) 0.045(3) -0.013(2) -0.013(2) 0.0010(19)
C39 0.062(4) 0.025(2) 0.040(3) -0.003(2) -0.013(2) -0.006(2)
C40 0.057(3) 0.034(3) 0.039(3) -0.009(2) -0.017(2) -0.002(2)
C41 0.046(4) 0.119(7) 0.082(5) -0.010(5) -0.003(4) -0.008(5)
C42 0.051(4) 0.113(7) 0.065(5) 0.003(4) 0.005(4) -0.016(4)
C43 0.060(4) 0.113(7) 0.098(6) 0.015(5) -0.041(4) -0.043(5)
C45 0.065(5) 0.078(5) 0.082(5) -0.010(4) -0.032(4) -0.031(4)
C48 0.067(5) 0.053(3) 0.110(6) -0.023(4) -0.041(4) -0.016(3)
C49 0.041(4) 0.072(5) 0.161(10) -0.022(5) -0.021(5) -0.011(4)
C50 0.063(6) 0.080(6) 0.182(12) -0.019(7) -0.050(6) 0.013(5)
C51 0.072(6) 0.072(5) 0.163(11) -0.030(6) -0.031(6) 0.006(4)
C52 0.064(5) 0.066(5) 0.135(9) -0.042(5) -0.014(5) 0.001(4)
O1 0.049(3) 0.078(3) 0.061(3) -0.001(2) -0.011(2) -0.019(2)
O2 0.055(3) 0.050(2) 0.100(4) -0.022(3) -0.032(3) -0.014(2)
O3 0.042(2) 0.054(3) 0.092(4) -0.012(2) -0.019(2) -0.0042(19)

loop_
_atom_type_symbol
_atom_type_description
_atom_type_scat_dispersion_real
_atom_type_scat_dispersion_imag
_atom_type_scat_source
C C 0.0033 0.0016 'International Tables Vol C Tables 4.2.6.8 and 6.1.1.4'
H H 0.0000 0.0000 'International Tables Vol C Tables 4.2.6.8 and 6.1.1.4'
O O 0.0106 0.0060 'International Tables Vol C Tables 4.2.6.8 and 6.1.1.4'
Na Na 0.0362 0.0249 'International Tables Vol C Tables 4.2.6.8 and 6.1.1.4'
S S 0.1246 0.1234 'International Tables Vol C Tables 4.2.6.8 and 6.1.1.4'
Fe Fe 0.3463 0.8444 'International Tables Vol C Tables 4.2.6.8 and 6.1.1.4'
Ni Ni 0.3393 1.1124 'International Tables Vol C Tables 4.2.6.8 and 6.1.1.4'
Sn Sn -0.6537 1.4246 'International Tables Vol C Tables 4.2.6.8 and 6.1.1.4'

loop_
_geom_angle_atom_site_label_1
_geom_angle_atom_site_label_2
_geom_angle_atom_site_label_3
_geom_angle
_geom_angle_site_symmetry_1
_geom_angle_site_symmetry_3
_geom_angle_publ_flag
C34 Fe1 C37 165.7(2) . . ?
C34 Fe1 C36 150.8(3) . . ?
C37 Fe1 C36 41.2(2) . . ?
C34 Fe1 C39 106.7(3) . . ?
C37 Fe1 C39 67.7(2) . . ?
C36 Fe1 C39 68.6(2) . . ?
C34 Fe1 C35 40.7(2) . . ?
C37 Fe1 C35 152.8(2) . . ?
C36 Fe1 C35 118.9(2) . . ?
C39 Fe1 C35 129.4(2) . . ?
C34 Fe1 C33 40.7(3) . . ?
C37 Fe1 C33 128.3(3) . . ?
C36 Fe1 C33 168.1(3) . . ?
C39 Fe1 C33 115.2(2) . . ?
C35 Fe1 C33 68.3(2) . . ?
C34 Fe1 C32 69.0(3) . . ?
C37 Fe1 C32 108.4(2) . . ?
C36 Fe1 C32 130.2(2) . . ?
C39 Fe1 C32 148.6(2) . . ?
C35 Fe1 C32 68.5(2) . . ?
C33 Fe1 C32 41.1(2) . . ?
C34 Fe1 C40 116.8(3) . . ?
C37 Fe1 C40 68.4(3) . . ?
C36 Fe1 C40 40.6(3) . . ?
C39 Fe1 C40 41.1(2) . . ?
C35 Fe1 C40 109.2(2) . . ?
C33 Fe1 C40 149.1(3) . . ?
C32 Fe1 C40 169.0(2) . . ?
C34 Fe1 C38 127.0(2) . . ?
C37 Fe1 C38 40.5(2) . . ?
C36 Fe1 C38 68.8(2) . . ?
C39 Fe1 C38 39.8(2) . . ?
C35 Fe1 C38 166.0(2) . . ?
C33 Fe1 C38 106.4(2) . . ?
C32 Fe1 C38 116.6(2) . . ?
C40 Fe1 C38 68.3(2) . . ?
C34 Fe1 C31 68.8(2) . . ?
C37 Fe1 C31 119.1(2) . . ?
C36 Fe1 C31 109.9(2) . . ?
C39 Fe1 C31 168.8(2) . . ?
C35 Fe1 C31 40.8(2) . . ?
C33 Fe1 C31 68.7(2) . . ?
C32 Fe1 C31 40.7(2) . . ?
C40 Fe1 C31 130.7(2) . . ?
C38 Fe1 C31 151.0(2) . . ?
C5 Fe2 C7 155.8(3) . . ?
C5 Fe2 C8 162.3(2) . . ?
C7 Fe2 C8 40.6(3) . . ?
C5 Fe2 C1 41.4(2) . . ?
C7 Fe2 C1 120.3(2) . . ?
C8 Fe2 C1 154.6(2) . . ?
C5 Fe2 C6 120.6(3) . . ?
C7 Fe2 C6 40.9(3) . . ?
C8 Fe2 C6 68.8(3) . . ?
C1 Fe2 C6 108.0(2) . . ?
C5 Fe2 C2 68.8(2) . . ?
C7 Fe2 C2 107.8(3) . . ?
C8 Fe2 C2 119.4(3) . . ?
C1 Fe2 C2 40.9(2) . . ?
C6 Fe2 C2 126.4(2) . . ?
C5 Fe2 C10 107.9(3) . . ?
C7 Fe2 C10 68.5(3) . . ?
C8 Fe2 C10 68.5(3) . . ?
C1 Fe2 C10 126.4(2) . . ?
C6 Fe2 C10 40.8(3) . . ?
C2 Fe2 C10 164.1(2) . . ?
C5 Fe2 C4 41.1(3) . . ?
C7 Fe2 C4 161.8(3) . . ?
C8 Fe2 C4 124.5(3) . . ?
C1 Fe2 C4 69.2(2) . . ?
C6 Fe2 C4 155.5(3) . . ?
C2 Fe2 C4 68.2(2) . . ?
C10 Fe2 C4 120.2(3) . . ?
C5 Fe2 C9 125.1(2) . . ?
C7 Fe2 C9 68.6(3) . . ?
C8 Fe2 C9 41.0(3) . . ?
C1 Fe2 C9 163.3(2) . . ?
C6 Fe2 C9 68.6(2) . . ?
C2 Fe2 C9 154.2(2) . . ?
C10 Fe2 C9 40.4(2) . . ?
C4 Fe2 C9 106.8(2) . . ?
C5 Fe2 C3 68.7(3) . . ?
C7 Fe2 C3 125.3(3) . . ?
C8 Fe2 C3 106.5(3) . . ?
C1 Fe2 C3 69.0(3) . . ?
C6 Fe2 C3 163.3(3) . . ?
C2 Fe2 C3 40.8(2) . . ?
C10 Fe2 C3 154.0(2) . . ?
C4 Fe2 C3 40.2(3) . . ?
C9 Fe2 C3 119.1(3) . . ?
C22 Fe3 C28 125.5(3) . . ?
C22 Fe3 C26 123.1(2) . . ?
C28 Fe3 C26 68.1(2) . . ?
C22 Fe3 C23 40.9(2) . . ?
C28 Fe3 C23 108.2(2) . . ?
C26 Fe3 C23 158.9(3) . . ?
C22 Fe3 C25 68.5(2) . . ?
C28 Fe3 C25 155.5(3) . . ?
C26 Fe3 C25 124.3(2) . . ?
C23 Fe3 C25 68.0(2) . . ?
C22 Fe3 C30 158.0(2) . . ?
C28 Fe3 C30 67.5(3) . . ?
C26 Fe3 C30 40.3(3) . . ?
C23 Fe3 C30 159.4(3) . . ?
C25 Fe3 C30 107.1(3) . . ?
C22 Fe3 C24 68.4(2) . . ?
C28 Fe3 C24 120.7(2) . . ?
C26 Fe3 C24 160.1(3) . . ?
C23 Fe3 C24 40.1(3) . . ?
C25 Fe3 C24 40.7(2) . . ?
C30 Fe3 C24 123.2(3) . . ?
C22 Fe3 C29 160.7(3) . . ?
C28 Fe3 C29 40.1(3) . . ?
C26 Fe3 C29 68.3(2) . . ?
C23 Fe3 C29 123.2(2) . . ?
C25 Fe3 C29 120.2(3) . . ?
C30 Fe3 C29 40.5(3) . . ?
C24 Fe3 C29 106.1(3) . . ?
C22 Fe3 C27 108.5(3) . . ?
C28 Fe3 C27 41.2(3) . . ?
C26 Fe3 C27 40.8(3) . . ?
C23 Fe3 C27 122.6(3) . . ?
C25 Fe3 C27 161.4(2) . . ?
C30 Fe3 C27 68.4(3) . . ?
C24 Fe3 C27 157.0(3) . . ?
C29 Fe3 C27 68.9(3) . . ?
C22 Fe3 C21 40.8(2) . . ?
C28 Fe3 C21 162.5(3) . . ?
C26 Fe3 C21 108.4(2) . . ?
C23 Fe3 C21 68.5(2) . . ?
C25 Fe3 C21 40.8(2) . . ?
C30 Fe3 C21 121.8(2) . . ?
C24 Fe3 C21 68.6(2) . . ?
C29 Fe3 C21 156.3(3) . . ?
C27 Fe3 C21 125.0(3) . . ?
C13 Fe4 C18 107.0(5) . . ?
C13 Fe4 C12 40.7(4) . . ?
C18 Fe4 C12 122.3(5) . . ?
C13 Fe4 C15 68.7(5) . . ?
C18 Fe4 C15 160.0(4) . . ?
C12 Fe4 C15 68.0(5) . . ?
C13 Fe4 C17 127.7(6) . . ?
C18 Fe4 C17 42.8(4) . . ?
C12 Fe4 C17 110.4(5) . . ?
C15 Fe4 C17 154.8(4) . . ?
C13 Fe4 C19 121.1(4) . . ?
C18 Fe4 C19 39.6(4) . . ?
C12 Fe4 C19 156.9(4) . . ?
C15 Fe4 C19 124.6(4) . . ?
C17 Fe4 C19 67.0(5) . . ?
C13 Fe4 C14 38.3(5) . . ?
C18 Fe4 C14 122.6(4) . . ?
C12 Fe4 C14 66.3(5) . . ?
C15 Fe4 C14 42.2(4) . . ?
C17 Fe4 C14 162.2(5) . . ?
C19 Fe4 C14 108.6(4) . . ?
C13 Fe4 C11 69.6(3) . . ?
C18 Fe4 C11 158.5(4) . . ?
C12 Fe4 C11 41.5(3) . . ?
C15 Fe4 C11 40.2(3) . . ?
C17 Fe4 C11 121.5(4) . . ?
C19 Fe4 C11 160.2(4) . . ?
C14 Fe4 C11 68.6(3) . . ?
C13 Fe4 C20 155.8(5) . . ?
C18 Fe4 C20 69.4(5) . . ?
C12 Fe4 C20 161.1(3) . . ?
C15 Fe4 C20 106.1(5) . . ?
C17 Fe4 C20 66.7(6) . . ?
C19 Fe4 C20 41.1(4) . . ?
C14 Fe4 C20 122.3(5) . . ?
C11 Fe4 C20 122.5(4) . . ?
C13 Fe4 C16 163.1(5) . . ?
C18 Fe4 C16 69.7(4) . . ?
C12 Fe4 C16 126.0(4) . . ?
C15 Fe4 C16 120.1(4) . . ?
C17 Fe4 C16 39.0(4) . . ?
C19 Fe4 C16 67.6(4) . . ?
C14 Fe4 C16 157.3(5) . . ?
C11 Fe4 C16 107.0(3) . . ?
C20 Fe4 C16 39.9(4) . . ?
S5 Ni1 S8 79.25(5) . . ?
S5 Ni1 S6 93.01(6) . . ?
S8 Ni1 S6 171.25(5) . . ?
S5 Ni1 S7 174.16(5) . . ?
S8 Ni1 S7 95.25(5) . . ?
S6 Ni1 S7 92.33(6) . . ?
S5 Ni1 Ni2 47.93(5) . . ?
S8 Ni1 Ni2 48.23(4) . . ?
S6 Ni1 Ni2 128.28(4) . . ?
S7 Ni1 Ni2 129.12(5) . . ?
S5 Ni2 S5 179.998(1) 2_766 . ?
S5 Ni2 S8 101.31(5) 2_766 . ?
S5 Ni2 S8 78.69(5) . . ?
S5 Ni2 S8 78.69(5) 2_766 2_766 ?
S5 Ni2 S8 101.31(5) . 2_766 ?
S8 Ni2 S8 179.998(1) . 2_766 ?
S5 Ni2 Ni1 132.38(4) 2_766 . ?
S5 Ni2 Ni1 47.61(4) . . ?
S8 Ni2 Ni1 47.79(4) . . ?
S8 Ni2 Ni1 132.21(4) 2_766 . ?
S5 Ni2 Ni1 47.62(4) 2_766 2_766 ?
S5 Ni2 Ni1 132.39(4) . 2_766 ?
S8 Ni2 Ni1 132.21(4) . 2_766 ?
S8 Ni2 Ni1 47.79(4) 2_766 2_766 ?
Ni1 Ni2 Ni1 180.0 . 2_766 ?
C1 Sn1 S2 122.07(15) . . ?
C1 Sn1 S1 98.36(15) . 2_766 ?
S2 Sn1 S1 94.52(6) . 2_766 ?
C1 Sn1 S5 110.62(15) . . ?
S2 Sn1 S5 118.76(5) . . ?
S1 Sn1 S5 107.09(5) 2_766 . ?
C11 Sn2 S6 116.82(16) . . ?
C11 Sn2 S2 111.0(2) . . ?
S6 Sn2 S2 98.27(5) . . ?
C11 Sn2 S3 102.76(19) . . ?
S6 Sn2 S3 118.14(5) . . ?
S2 Sn2 S3 109.90(6) . . ?
C21 Sn3 S7 116.81(13) . . ?
C21 Sn3 S4 103.45(16) . . ?
S7 Sn3 S4 103.85(5) . . ?
C21 Sn3 S3 104.09(15) . . ?
S7 Sn3 S3 117.48(5) . . ?
S4 Sn3 S3 110.31(6) . . ?
C31 Sn4 S4 117.33(14) . . ?
C31 Sn4 S1 98.15(15) . . ?
S4 Sn4 S1 101.72(6) . . ?
C31 Sn4 S8 117.42(13) . . ?
S4 Sn4 S8 111.11(5) . . ?
S1 Sn4 S8 108.47(6) . . ?
Sn4 S1 Sn1 107.69(6) . 2_766 ?
Sn2 S2 Sn1 95.98(5) . . ?
Sn2 S3 Sn3 107.20(5) . . ?
Sn3 S4 Sn4 96.50(5) . . ?
Ni1 S5 Ni2 84.46(6) . . ?
Ni1 S5 Sn1 103.02(5) . . ?
Ni2 S5 Sn1 121.78(6) . . ?
Ni1 S6 Sn2 104.71(6) . . ?
Ni1 S6 Na1 94.09(7) . . ?
Sn2 S6 Na1 117.19(7) . . ?
Ni1 S7 Sn3 100.81(5) . . ?
Ni1 S7 Na1 89.74(7) . . ?
Sn3 S7 Na1 123.57(7) . . ?
Ni1 S8 Ni2 83.98(5) . . ?
Ni1 S8 Sn4 106.15(6) . . ?
Ni2 S8 Sn4 116.80(6) . . ?
O2 Na1 O1 92.2(2) . . ?
O2 Na1 O3 97.6(2) . . ?
O1 Na1 O3 87.0(2) . . ?
O2 Na1 O4 81.1(3) . . ?
O1 Na1 O4 169.0(3) . . ?
O3 Na1 O4 85.3(3) . . ?
O2 Na1 S6 153.6(2) . . ?
O1 Na1 S6 107.33(16) . . ?
O3 Na1 S6 100.97(15) . . ?
O4 Na1 S6 81.9(2) . . ?
O2 Na1 S7 93.42(17) . . ?
O1 Na1 S7 99.21(15) . . ?
O3 Na1 S7 167.18(16) . . ?
O4 Na1 S7 89.9(3) . . ?
S6 Na1 S7 66.52(6) . . ?
C2 C1 C5 107.2(5) . . ?
C2 C1 Fe2 69.9(3) . . ?
C5 C1 Fe2 69.1(3) . . ?
C2 C1 Sn1 128.9(4) . . ?
C5 C1 Sn1 123.8(4) . . ?
Fe2 C1 Sn1 128.5(3) . . ?
C1 C2 C3 108.5(5) . . ?
C1 C2 Fe2 69.2(3) . . ?
C3 C2 Fe2 69.8(3) . . ?
C1 C2 H2 125.7 . . ?
C3 C2 H2 125.7 . . ?
Fe2 C2 H2 126.8 . . ?
C4 C3 C2 108.1(6) . . ?
C4 C3 Fe2 69.8(3) . . ?
C2 C3 Fe2 69.4(3) . . ?
C4 C3 H3 126.0 . . ?
C2 C3 H3 126.0 . . ?
Fe2 C3 H3 126.4 . . ?
C3 C4 C5 108.3(5) . . ?
C3 C4 Fe2 70.0(4) . . ?
C5 C4 Fe2 68.7(3) . . ?
C3 C4 H4 125.8 . . ?
C5 C4 H4 125.8 . . ?
Fe2 C4 H4 127.0 . . ?
C4 C5 C1 107.9(5) . . ?
C4 C5 Fe2 70.2(4) . . ?
C1 C5 Fe2 69.5(3) . . ?
C4 C5 H5 126.1 . . ?
C1 C5 H5 126.1 . . ?
Fe2 C5 H5 125.8 . . ?
C7 C6 C10 107.3(5) . . ?
C7 C6 Fe2 69.2(3) . . ?
C10 C6 Fe2 69.8(3) . . ?
C7 C6 H6 126.3 . . ?
C10 C6 H6 126.3 . . ?
Fe2 C6 H6 126.3 . . ?
C8 C7 C6 108.6(6) . . ?
C8 C7 Fe2 69.8(4) . . ?
C6 C7 Fe2 69.9(3) . . ?
C8 C7 H7 125.7 . . ?
C6 C7 H7 125.7 . . ?
Fe2 C7 H7 126.1 . . ?
C7 C8 C9 107.9(6) . . ?
C7 C8 Fe2 69.6(4) . . ?
C9 C8 Fe2 70.1(4) . . ?
C7 C8 H8 126.0 . . ?
C9 C8 H8 126.0 . . ?
Fe2 C8 H8 125.9 . . ?
C10 C9 C8 107.7(6) . . ?
C10 C9 Fe2 69.7(3) . . ?
C8 C9 Fe2 68.9(4) . . ?
C10 C9 H9 126.2 . . ?
C8 C9 H9 126.2 . . ?
Fe2 C9 H9 126.8 . . ?
C9 C10 C6 108.5(5) . . ?
C9 C10 Fe2 69.9(3) . . ?
C6 C10 Fe2 69.4(3) . . ?
C9 C10 H10 125.7 . . ?
C6 C10 H10 125.7 . . ?
Fe2 C10 H10 126.5 . . ?
C15 C11 C12 105.7(7) . . ?
C15 C11 Fe4 69.2(4) . . ?
C12 C11 Fe4 68.3(4) . . ?
C15 C11 Sn2 129.4(6) . . ?
C12 C11 Sn2 124.5(6) . . ?
Fe4 C11 Sn2 121.2(3) . . ?
C13 C12 C11 109.0(10) . . ?
C13 C12 Fe4 69.2(5) . . ?
C11 C12 Fe4 70.2(4) . . ?
C13 C12 H12 125.5 . . ?
C11 C12 H12 125.5 . . ?
Fe4 C12 H12 126.7 . . ?
C14 C13 C12 108.9(9) . . ?
C14 C13 Fe4 72.4(6) . . ?
C12 C13 Fe4 70.1(5) . . ?
C14 C13 H13 125.5 . . ?
C12 C13 H13 125.5 . . ?
Fe4 C13 H13 123.6 . . ?
C13 C14 C15 109.0(9) . . ?
C13 C14 Fe4 69.4(6) . . ?
C15 C14 Fe4 68.3(4) . . ?
C13 C14 H14 125.5 . . ?
C15 C14 H14 125.5 . . ?
Fe4 C14 H14 128.5 . . ?
C11 C15 C14 107.2(9) . . ?
C11 C15 Fe4 70.6(4) . . ?
C14 C15 Fe4 69.5(4) . . ?
C11 C15 H15 126.4 . . ?
C14 C15 H15 126.4 . . ?
Fe4 C15 H15 125.0 . . ?
C17 C16 C20 108.5(9) . . ?
C17 C16 Fe4 69.5(6) . . ?
C20 C16 Fe4 69.9(5) . . ?
C17 C16 H16 125.7 . . ?
C20 C16 H16 125.7 . . ?
Fe4 C16 H16 126.4 . . ?
C16 C17 C18 110.0(10) . . ?
C16 C17 Fe4 71.5(5) . . ?
C18 C17 Fe4 68.1(5) . . ?
C16 C17 H17 125.0 . . ?
C18 C17 H17 125.0 . . ?
Fe4 C17 H17 127.0 . . ?
C19 C18 C17 104.0(10) . . ?
C19 C18 Fe4 71.3(5) . . ?
C17 C18 Fe4 69.1(4) . . ?
C19 C18 H18 128.0 . . ?
C17 C18 H18 128.0 . . ?
Fe4 C18 H18 123.4 . . ?
C18 C19 C20 110.6(9) . . ?
C18 C19 Fe4 69.1(5) . . ?
C20 C19 Fe4 69.8(4) . . ?
C18 C19 H19 124.7 . . ?
C20 C19 H19 124.7 . . ?
Fe4 C19 H19 128.1 . . ?
C16 C20 C19 106.6(10) . . ?
C16 C20 Fe4 70.1(5) . . ?
C19 C20 Fe4 69.1(5) . . ?
C16 C20 H20 126.7 . . ?
C19 C20 H20 126.7 . . ?
Fe4 C20 H20 125.7 . . ?
C25 C21 C22 106.9(4) . . ?
C25 C21 Fe3 69.0(3) . . ?
C22 C21 Fe3 68.7(3) . . ?
C25 C21 Sn3 128.6(4) . . ?
C22 C21 Sn3 123.7(4) . . ?
Fe3 C21 Sn3 119.2(2) . . ?
C23 C22 C21 108.0(5) . . ?
C23 C22 Fe3 69.8(3) . . ?
C21 C22 Fe3 70.4(3) . . ?
C23 C22 H22 126.0 . . ?
C21 C22 H22 126.0 . . ?
Fe3 C22 H22 125.3 . . ?
C24 C23 C22 108.7(5) . . ?
C24 C23 Fe3 70.2(3) . . ?
C22 C23 Fe3 69.3(3) . . ?
C24 C23 H23 125.7 . . ?
C22 C23 H23 125.7 . . ?
Fe3 C23 H23 126.4 . . ?
C23 C24 C25 107.9(5) . . ?
C23 C24 Fe3 69.7(3) . . ?
C25 C24 Fe3 69.4(3) . . ?
C23 C24 H24 126.1 . . ?
C25 C24 H24 126.1 . . ?
Fe3 C24 H24 126.4 . . ?
C24 C25 C21 108.6(5) . . ?
C24 C25 Fe3 69.9(3) . . ?
C21 C25 Fe3 70.2(3) . . ?
C24 C25 H25 125.7 . . ?
C21 C25 H25 125.7 . . ?
Fe3 C25 H25 125.8 . . ?
C30 C26 C27 108.8(5) . . ?
C30 C26 Fe3 70.0(3) . . ?
C27 C26 Fe3 70.2(3) . . ?
C30 C26 H26 125.6 . . ?
C27 C26 H26 125.6 . . ?
Fe3 C26 H26 125.8 . . ?
C26 C27 C28 105.5(6) . . ?
C26 C27 Fe3 69.0(4) . . ?
C28 C27 Fe3 68.8(4) . . ?
C26 C27 H27 127.2 . . ?
C28 C27 H27 127.2 . . ?
Fe3 C27 H27 126.5 . . ?
C29 C28 C27 109.7(6) . . ?
C29 C28 Fe3 70.5(4) . . ?
C27 C28 Fe3 70.0(3) . . ?
C29 C28 H28 125.1 . . ?
C27 C28 H28 125.1 . . ?
Fe3 C28 H28 126.0 . . ?
C28 C29 C30 107.1(6) . . ?
C28 C29 Fe3 69.5(4) . . ?
C30 C29 Fe3 69.5(3) . . ?
C28 C29 H29 126.4 . . ?
C30 C29 H29 126.4 . . ?
Fe3 C29 H29 126.2 . . ?
C26 C30 C29 108.8(7) . . ?
C26 C30 Fe3 69.7(3) . . ?
C29 C30 Fe3 70.0(3) . . ?
C26 C30 H30 125.6 . . ?
C29 C30 H30 125.6 . . ?
Fe3 C30 H30 126.3 . . ?
C32 C31 C35 107.7(4) . . ?
C32 C31 Fe1 69.4(3) . . ?
C35 C31 Fe1 69.3(3) . . ?
C32 C31 Sn4 123.2(4) . . ?
C35 C31 Sn4 129.0(4) . . ?
Fe1 C31 Sn4 123.4(2) . . ?
C31 C32 C33 107.7(5) . . ?
C31 C32 Fe1 69.9(3) . . ?
C33 C32 Fe1 69.4(3) . . ?
C31 C32 H32 126.2 . . ?
C33 C32 H32 126.2 . . ?
Fe1 C32 H32 126.1 . . ?
C34 C33 C32 108.0(5) . . ?
C34 C33 Fe1 69.1(3) . . ?
C32 C33 Fe1 69.5(3) . . ?
C34 C33 H33 126.0 . . ?
C32 C33 H33 126.0 . . ?
Fe1 C33 H33 126.9 . . ?
C35 C34 C33 108.2(5) . . ?
C35 C34 Fe1 70.1(3) . . ?
C33 C34 Fe1 70.2(3) . . ?
C35 C34 H34 125.9 . . ?
C33 C34 H34 125.9 . . ?
Fe1 C34 H34 125.4 . . ?
C34 C35 C31 108.5(5) . . ?
C34 C35 Fe1 69.2(3) . . ?
C31 C35 Fe1 70.0(3) . . ?
C34 C35 H35 125.8 . . ?
C31 C35 H35 125.8 . . ?
Fe1 C35 H35 126.7 . . ?
C40 C36 C37 107.4(5) . . ?
C40 C36 Fe1 70.4(3) . . ?
C37 C36 Fe1 69.4(3) . . ?
C40 C36 H36 126.3 . . ?
C37 C36 H36 126.3 . . ?
Fe1 C36 H36 125.5 . . ?
C38 C37 C36 108.6(5) . . ?
C38 C37 Fe1 70.5(3) . . ?
C36 C37 Fe1 69.4(3) . . ?
C38 C37 H37 125.7 . . ?
C36 C37 H37 125.7 . . ?
Fe1 C37 H37 125.9 . . ?
C39 C38 C37 107.9(5) . . ?
C39 C38 Fe1 69.7(3) . . ?
C37 C38 Fe1 69.0(3) . . ?
C39 C38 H38 126.0 . . ?
C37 C38 H38 126.0 . . ?
Fe1 C38 H38 126.8 . . ?
C38 C39 C40 108.9(5) . . ?
C38 C39 Fe1 70.5(3) . . ?
C40 C39 Fe1 69.8(3) . . ?
C38 C39 H39 125.5 . . ?
C40 C39 H39 125.5 . . ?
Fe1 C39 H39 125.7 . . ?
C36 C40 C39 107.2(5) . . ?
C36 C40 Fe1 69.0(3) . . ?
C39 C40 Fe1 69.1(3) . . ?
C36 C40 H40 126.4 . . ?
C39 C40 H40 126.4 . . ?
Fe1 C40 H40 127.0 . . ?
O1 C41 C42 105.3(6) . . ?
O1 C41 H41A 110.7 . . ?
C42 C41 H41A 110.7 . . ?
O1 C41 H41B 110.7 . . ?
C42 C41 H41B 110.7 . . ?
H41A C41 H41B 108.8 . . ?
C41 C42 C44B 109.4(8) . . ?
C41 C42 C44A 102.4(8) . . ?
C41 C42 H42A 111.3 . . ?
C44B C42 H42A 78.6 . . ?
C44A C42 H42A 111.3 . . ?
C41 C42 H42B 111.3 . . ?
C44B C42 H42B 131.4 . . ?
C44A C42 H42B 111.3 . . ?
H42A C42 H42B 109.2 . . ?
O1 C43 C44A 108.3(8) . . ?
O1 C43 C44B 109.3(9) . . ?
O1 C43 H43A 110.0 . . ?
C44A C43 H43A 110.0 . . ?
C44B C43 H43A 134.8 . . ?
O1 C43 H43B 110.0 . . ?
C44A C43 H43B 110.0 . . ?
C44B C43 H43B 77.6 . . ?
H43A C43 H43B 108.4 . . ?
C43 C44A C42 100.6(8) . . ?
C43 C44A H44A 111.7 . . ?
C42 C44A H44A 111.7 . . ?
C43 C44A H44B 111.7 . . ?
C42 C44A H44B 111.7 . . ?
H44A C44A H44B 109.4 . . ?
C43 C44B C42 101.5(10) . . ?
C43 C44B H44C 111.5 . . ?
C42 C44B H44C 111.5 . . ?
C43 C44B H44D 111.5 . . ?
C42 C44B H44D 111.5 . . ?
H44C C44B H44D 109.3 . . ?
O2 C45 C46A 108.3(9) . . ?
O2 C45 C46B 105.3(7) . . ?
O2 C45 H45A 110.0 . . ?
C46A C45 H45A 110.0 . . ?
C46B C45 H45A 131.8 . . ?
O2 C45 H45B 110.0 . . ?
C46A C45 H45B 110.0 . . ?
C46B C45 H45B 88.3 . . ?
H45A C45 H45B 108.4 . . ?
C45 C46A C47A 101.8(12) . . ?
C45 C46A H46A 111.4 . . ?
C47A C46A H46A 111.4 . . ?
C45 C46A H46B 111.4 . . ?
C47A C46A H46B 111.4 . . ?
H46A C46A H46B 109.3 . . ?
C46A C47A C48 109.9(12) . . ?
C46A C47A H47C 109.7 . . ?
C48 C47A H47C 109.7 . . ?
C46A C47A H47D 109.7 . . ?
C48 C47A H47D 109.7 . . ?
H47C C47A H47D 108.2 . . ?
C47B C46B C45 109.5(10) . . ?
C47B C46B H46C 109.8 . . ?
C45 C46B H46C 109.8 . . ?
C47B C46B H46D 109.8 . . ?
C45 C46B H46D 109.8 . . ?
H46C C46B H46D 108.2 . . ?
C48 C47B C46B 101.0(9) . . ?
C48 C47B H47A 111.6 . . ?
C46B C47B H47A 111.6 . . ?
C48 C47B H47B 111.6 . . ?
C46B C47B H47B 111.6 . . ?
H47A C47B H47B 109.4 . . ?
O2 C48 C47B 115.5(7) . . ?
O2 C48 C47A 99.7(9) . . ?
O2 C48 H48A 111.8 . . ?
C47B C48 H48A 80.4 . . ?
C47A C48 H48A 111.8 . . ?
O2 C48 H48B 111.8 . . ?
C47B C48 H48B 122.9 . . ?
C47A C48 H48B 111.8 . . ?
H48A C48 H48B 109.6 . . ?
O3 C49 C50 103.6(7) . . ?
O3 C49 H49A 111.0 . . ?
C50 C49 H49A 111.0 . . ?
O3 C49 H49B 111.0 . . ?
C50 C49 H49B 111.0 . . ?
H49A C49 H49B 109.0 . . ?
C51 C50 C49 103.1(8) . . ?
C51 C50 H50A 111.1 . . ?
C49 C50 H50A 111.1 . . ?
C51 C50 H50B 111.1 . . ?
C49 C50 H50B 111.1 . . ?
H50A C50 H50B 109.1 . . ?
C52 C51 C50 105.3(8) . . ?
C52 C51 H51A 110.7 . . ?
C50 C51 H51A 110.7 . . ?
C52 C51 H51B 110.7 . . ?
C50 C51 H51B 110.7 . . ?
H51A C51 H51B 108.8 . . ?
O3 C52 C51 108.2(8) . . ?
O3 C52 H52A 110.1 . . ?
C51 C52 H52A 110.1 . . ?
O3 C52 H52B 110.1 . . ?
C51 C52 H52B 110.1 . . ?
H52A C52 H52B 108.4 . . ?
C43 O1 C41 108.6(6) . . ?
C43 O1 Na1 121.8(5) . . ?
C41 O1 Na1 120.1(5) . . ?
C48 O2 C45 108.2(5) . . ?
C48 O2 Na1 120.1(4) . . ?
C45 O2 Na1 130.1(4) . . ?
C52 O3 C49 106.5(7) . . ?
C52 O3 Na1 122.5(4) . . ?
C49 O3 Na1 131.0(5) . . ?
O5A C55A C56A 106.3(13) . . ?
O5A C55A H55A 110.5 . . ?
C56A C55A H55A 110.5 . . ?
O5A C55A H55B 110.5 . . ?
C56A C55A H55B 110.5 . . ?
H55A C55A H55B 108.7 . . ?
C55A C56A C57A 102.1(12) . . ?
C55A C56A H56A 111.4 . . ?
C57A C56A H56A 111.4 . . ?
C55A C56A H56B 111.4 . . ?
C57A C56A H56B 111.4 . . ?
H56A C56A H56B 109.2 . . ?
C58A C57A C56A 101.8(13) . . ?
C58A C57A H57A 111.4 . . ?
C56A C57A H57A 111.4 . . ?
C58A C57A H57B 111.4 . . ?
C56A C57A H57B 111.4 . . ?
H57A C57A H57B 109.3 . . ?
O5A C58A C57A 112.2(16) . . ?
O5A C58A H58A 109.2 . . ?
C57A C58A H58A 109.2 . . ?
O5A C58A H58B 109.2 . . ?
C57A C58A H58B 109.2 . . ?
H58A C58A H58B 107.9 . . ?
O6A C59A C60A 110.5(15) . . ?
O6A C59A H59A 109.6 . . ?
C60A C59A H59A 109.6 . . ?
O6A C59A H59B 109.6 . . ?
C60A C59A H59B 109.6 . . ?
H59A C59A H59B 108.1 . . ?
C61A C60A C59A 100.7(15) . . ?
C61A C60A H60A 111.6 . . ?
C59A C60A H60A 111.6 . . ?
C61A C60A H60B 111.6 . . ?
C59A C60A H60B 111.6 . . ?
H60A C60A H60B 109.4 . . ?
C60A C61A C62A 107.6(12) . . ?
C60A C61A H61A 110.2 . . ?
C62A C61A H61A 110.2 . . ?
C60A C61A H61B 110.2 . . ?
C62A C61A H61B 110.2 . . ?
H61A C61A H61B 108.5 . . ?
O6A C62A C61A 104.8(10) . . ?
O6A C62A H62A 110.8 . . ?
C61A C62A H62A 110.8 . . ?
O6A C62A H62B 110.8 . . ?
C61A C62A H62B 110.8 . . ?
H62A C62A H62B 108.9 . . ?
C58A O5A C55A 100.7(15) . . ?
C59A O6A C62A 107.1(11) . . ?
C54B O4 Na1 147.2(10) . . ?
C54A O4 Na1 125.7(9) . . ?
C54A C53A C54B 95.7(11) 2_666 . ?
C54A C53A H53A 112.6 2_666 . ?
C54B C53A H53A 112.6 . . ?
C54A C53A H53B 112.6 2_666 . ?
C54B C53A H53B 112.6 . . ?
H53A C53A H53B 110.1 . . ?
C54B C54A O4 55(2) . . ?
C54B C54A H54A 118.3 . . ?
O4 C54A H54A 118.3 . . ?
C54B C54A H54B 118.3 . . ?
O4 C54A H54B 118.3 . . ?
H54A C54A H54B 115.5 . . ?
C54A C54B O4 100(2) . . ?
C54A C54B C53A 147(3) . . ?
O4 C54B C53A 56.5(9) . . ?
C54A C54B H54C 111.7 . . ?
O4 C54B H54C 111.7 . . ?
C53A C54B H54C 99.5 . . ?
C54A C54B H54D 111.7 . . ?
O4 C54B H54D 111.7 . . ?
C53A C54B H54D 64.9 . . ?
H54C C54B H54D 109.5 . . ?

loop_
_geom_bond_atom_site_label_1
_geom_bond_atom_site_label_2
_geom_bond_distance
_geom_bond_site_symmetry_2
_geom_bond_publ_flag
Fe1 C34 2.030(6) . ?
Fe1 C37 2.032(6) . ?
Fe1 C36 2.033(5) . ?
Fe1 C39 2.040(5) . ?
Fe1 C35 2.042(5) . ?
Fe1 C33 2.044(5) . ?
Fe1 C32 2.046(5) . ?
Fe1 C40 2.050(6) . ?
Fe1 C38 2.051(5) . ?
Fe1 C31 2.052(5) . ?
Fe2 C5 2.028(6) . ?
Fe2 C7 2.029(6) . ?
Fe2 C8 2.033(7) . ?
Fe2 C1 2.034(6) . ?
Fe2 C6 2.039(6) . ?
Fe2 C2 2.043(6) . ?
Fe2 C10 2.045(6) . ?
Fe2 C4 2.047(6) . ?
Fe2 C9 2.048(6) . ?
Fe2 C3 2.048(6) . ?
Fe3 C22 2.038(5) . ?
Fe3 C28 2.041(6) . ?
Fe3 C26 2.043(5) . ?
Fe3 C23 2.045(5) . ?
Fe3 C25 2.046(6) . ?
Fe3 C30 2.047(6) . ?
Fe3 C24 2.052(6) . ?
Fe3 C29 2.054(6) . ?
Fe3 C27 2.058(7) . ?
Fe3 C21 2.061(5) . ?
Fe4 C13 2.002(10) . ?
Fe4 C18 2.010(7) . ?
Fe4 C12 2.014(7) . ?
Fe4 C15 2.021(7) . ?
Fe4 C17 2.023(9) . ?
Fe4 C19 2.037(7) . ?
Fe4 C14 2.039(8) . ?
Fe4 C11 2.040(6) . ?
Fe4 C20 2.046(8) . ?
Fe4 C16 2.048(8) . ?
Ni1 S5 2.2025(15) . ?
Ni1 S8 2.2106(16) . ?
Ni1 S6 2.2336(16) . ?
Ni1 S7 2.2348(14) . ?
Ni1 Ni2 2.9679(12) . ?
Ni2 S5 2.2134(16) 2_766 ?
Ni2 S5 2.2134(15) . ?
Ni2 S8 2.2259(13) . ?
Ni2 S8 2.2259(13) 2_766 ?
Ni2 Ni1 2.9680(12) 2_766 ?
Sn1 C1 2.128(5) . ?
Sn1 S2 2.4274(15) . ?
Sn1 S1 2.4279(16) 2_766 ?
Sn1 S5 2.4413(14) . ?
Sn2 C11 2.129(6) . ?
Sn2 S6 2.3725(13) . ?
Sn2 S2 2.3913(15) . ?
Sn2 S3 2.3932(17) . ?
Sn3 C21 2.107(5) . ?
Sn3 S7 2.3610(13) . ?
Sn3 S4 2.3953(16) . ?
Sn3 S3 2.4026(14) . ?
Sn4 C31 2.127(5) . ?
Sn4 S4 2.3974(14) . ?
Sn4 S1 2.4063(18) . ?
Sn4 S8 2.4371(15) . ?
S1 Sn1 2.4279(16) 2_766 ?
S6 Na1 2.854(3) . ?
S7 Na1 3.018(3) . ?
Na1 O2 2.253(5) . ?
Na1 O1 2.312(6) . ?
Na1 O3 2.319(6) . ?
Na1 O4 2.456(10) . ?
C1 C2 1.424(8) . ?
C1 C5 1.434(7) . ?
C2 C3 1.426(8) . ?
C2 H2 0.9500 . ?
C3 C4 1.408(9) . ?
C3 H3 0.9500 . ?
C4 C5 1.431(9) . ?
C4 H4 0.9500 . ?
C5 H5 0.9500 . ?
C6 C7 1.423(9) . ?
C6 C10 1.423(9) . ?
C6 H6 0.9500 . ?
C7 C8 1.410(9) . ?
C7 H7 0.9500 . ?
C8 C9 1.430(9) . ?
C8 H8 0.9500 . ?
C9 C10 1.414(8) . ?
C9 H9 0.9500 . ?
C10 H10 0.9500 . ?
C11 C15 1.395(11) . ?
C11 C12 1.437(11) . ?
C12 C13 1.398(14) . ?
C12 H12 0.9500 . ?
C13 C14 1.325(16) . ?
C13 H13 0.9500 . ?
C14 C15 1.461(13) . ?
C14 H14 0.9500 . ?
C15 H15 0.9500 . ?
C16 C17 1.358(15) . ?
C16 C20 1.398(14) . ?
C16 H16 0.9500 . ?
C17 C18 1.473(15) . ?
C17 H17 0.9500 . ?
C18 C19 1.372(15) . ?
C18 H18 0.9500 . ?
C19 C20 1.435(13) . ?
C19 H19 0.9500 . ?
C20 H20 0.9500 . ?
C21 C25 1.431(8) . ?
C21 C22 1.431(7) . ?
C22 C23 1.426(8) . ?
C22 H22 0.9500 . ?
C23 C24 1.404(9) . ?
C23 H23 0.9500 . ?
C24 C25 1.424(8) . ?
C24 H24 0.9500 . ?
C25 H25 0.9500 . ?
C26 C30 1.408(10) . ?
C26 C27 1.429(9) . ?
C26 H26 0.9500 . ?
C27 C28 1.443(10) . ?
C27 H27 0.9500 . ?
C28 C29 1.403(12) . ?
C28 H28 0.9500 . ?
C29 C30 1.419(9) . ?
C29 H29 0.9500 . ?
C30 H30 0.9500 . ?
C31 C32 1.425(7) . ?
C31 C35 1.427(8) . ?
C32 C33 1.436(8) . ?
C32 H32 0.9500 . ?
C33 C34 1.417(10) . ?
C33 H33 0.9500 . ?
C34 C35 1.415(7) . ?
C34 H34 0.9500 . ?
C35 H35 0.9500 . ?
C36 C40 1.416(9) . ?
C36 C37 1.430(8) . ?
C36 H36 0.9500 . ?
C37 C38 1.411(8) . ?
C37 H37 0.9500 . ?
C38 C39 1.393(9) . ?
C38 H38 0.9500 . ?
C39 C40 1.436(8) . ?
C39 H39 0.9500 . ?
C40 H40 0.9500 . ?
C41 O1 1.436(8) . ?
C41 C42 1.468(10) . ?
C41 H41A 0.9900 . ?
C41 H41B 0.9900 . ?
C42 C44B 1.496(13) . ?
C42 C44A 1.539(11) . ?
C42 H42A 0.9900 . ?
C42 H42B 0.9900 . ?
C43 O1 1.410(8) . ?
C43 C44A 1.443(11) . ?
C43 C44B 1.466(13) . ?
C43 H43A 0.9900 . ?
C43 H43B 0.9900 . ?
C44A H44A 0.9900 . ?
C44A H44B 0.9900 . ?
C44B H44C 0.9900 . ?
C44B H44D 0.9900 . ?
C45 O2 1.434(8) . ?
C45 C46A 1.442(12) . ?
C45 C46B 1.543(11) . ?
C45 H45A 0.9900 . ?
C45 H45B 0.9900 . ?
C46A C47A 1.461(13) . ?
C46A H46A 0.9900 . ?
C46A H46B 0.9900 . ?
C47A C48 1.516(13) . ?
C47A H47C 0.9900 . ?
C47A H47D 0.9900 . ?
C46B C47B 1.481(12) . ?
C46B H46C 0.9900 . ?
C46B H46D 0.9900 . ?
C47B C48 1.480(11) . ?
C47B H47A 0.9900 . ?
C47B H47B 0.9900 . ?
C48 O2 1.380(9) . ?
C48 H48A 0.9900 . ?
C48 H48B 0.9900 . ?
C49 O3 1.424(8) . ?
C49 C50 1.506(10) . ?
C49 H49A 0.9900 . ?
C49 H49B 0.9900 . ?
C50 C51 1.483(11) . ?
C50 H50A 0.9900 . ?
C50 H50B 0.9900 . ?
C51 C52 1.467(10) . ?
C51 H51A 0.9900 . ?
C51 H51B 0.9900 . ?
C52 O3 1.416(9) . ?
C52 H52A 0.9900 . ?
C52 H52B 0.9900 . ?
C55A O5A 1.406(13) . ?
C55A C56A 1.503(13) . ?
C55A H55A 0.9900 . ?
C55A H55B 0.9900 . ?
C56A C57A 1.521(13) . ?
C56A H56A 0.9900 . ?
C56A H56B 0.9900 . ?
C57A C58A 1.442(13) . ?
C57A H57A 0.9900 . ?
C57A H57B 0.9900 . ?
C58A O5A 1.370(14) . ?
C58A H58A 0.9900 . ?
C58A H58B 0.9900 . ?
C59A O6A 1.389(12) . ?
C59A C60A 1.517(14) . ?
C59A H59A 0.9900 . ?
C59A H59B 0.9900 . ?
C60A C61A 1.46(3) . ?
C60A H60A 0.9900 . ?
C60A H60B 0.9900 . ?
C61A C62A 1.480(12) . ?
C61A H61A 0.9900 . ?
C61A H61B 0.9900 . ?
C62A O6A 1.393(12) . ?
C62A H62A 0.9900 . ?
C62A H62B 0.9900 . ?
O4 C54B 1.201(16) . ?
O4 C54A 1.448(18) . ?
C53A C54A 1.661(18) 2_666 ?
C53A C54B 1.636(19) . ?
C53A H53A 0.9900 . ?
C53A H53B 0.9900 . ?
C54A C54B 0.621(18) . ?
C54A H54A 0.9900 . ?
C54A H54B 0.9900 . ?
C54B H54C 0.9900 . ?
C54B H54D 0.9900 . ?
